data_7132848
loop_
_publ_author_name
'Ma, Lei'
'Pan, Xiaowei'
'Hong, Dongjing'
'Fang, Huayi'
'Cui, Peng'

_publ_section_title
;
 A scandium metalloligand supported Ni(0) complex with a
 heterobimetallocycle: versatile reactivity with unsaturated bonds.
;
_journal_issue 31
_journal_name_full 'Chemical communications (Cambridge, England)'
_journal_page_first 4222
_journal_page_last 4225
_journal_paper_doi 10.1039/d4cc00547c
_journal_volume 60
_journal_year 2024
_chemical_formula_moiety 'C43 H57 N4 Ni P2 Sc'
_chemical_formula_sum 'C43 H57 N4 Ni P2 Sc'
_chemical_formula_weight 795.53
_space_group_crystal_system triclinic
_space_group_IT_number 2
_space_group_name_Hall '-P 1'
_space_group_name_H-M_alt 'P -1'
_atom_sites_solution_hydrogens mixed
_audit_creation_date 2023-12-20
_audit_creation_method
;
Olex2 1.5
(compiled 2022.04.07 svn.rca3783a0 for OlexSys, GUI svn.r6498)
;
_audit_update_record
;
2023-12-20 deposited with the CCDC.	2024-03-15 downloaded from the CCDC.
;
_cell_angle_alpha 101.880(3)
_cell_angle_beta 96.172(3)
_cell_angle_gamma 90.996(3)
_cell_formula_units_Z 2
_cell_length_a 11.122(2)
_cell_length_b 11.696(2)
_cell_length_c 16.447(3)
_cell_measurement_reflns_used 2172
_cell_measurement_temperature 293.15
_cell_measurement_theta_max 22.336
_cell_measurement_theta_min 2.357
_cell_volume 2079.8(6)
_computing_cell_refinement 'SAINT v8.37A (Bruker, 2015)'
_computing_data_collection 'Bruker SMART APEX II diffractometer'
_computing_data_reduction 'SAINT v8.37A (Bruker, 2015)'
_computing_molecular_graphics 'Olex2 1.5 (Dolomanov et al., 2009)'
_computing_publication_material 'Olex2 1.5 (Dolomanov et al., 2009)'
_computing_structure_refinement 'SHELXL 2019/3 (Sheldrick, 2015)'
_computing_structure_solution 'SHELXT 2014/5 (Sheldrick, 2014)'
_diffrn_ambient_temperature 293.15
_diffrn_detector 'CCD area detector'
_diffrn_measured_fraction_theta_full 0.997
_diffrn_measured_fraction_theta_max 0.997
_diffrn_measurement_device 'three-circle diffractometer'
_diffrn_measurement_device_type 'Bruker SMART APEX II 293K'
_diffrn_measurement_method '\f and \w scans'
_diffrn_radiation_monochromator graphite
_diffrn_radiation_probe x-ray
_diffrn_radiation_type MoK\a
_diffrn_radiation_wavelength 0.71073
_diffrn_reflns_av_R_equivalents 0.0836
_diffrn_reflns_av_unetI/netI 0.1554
_diffrn_reflns_Laue_measured_fraction_full 0.997
_diffrn_reflns_Laue_measured_fraction_max 0.997
_diffrn_reflns_limit_h_max 13
_diffrn_reflns_limit_h_min -13
_diffrn_reflns_limit_k_max 13
_diffrn_reflns_limit_k_min -13
_diffrn_reflns_limit_l_max 19
_diffrn_reflns_limit_l_min -19
_diffrn_reflns_number 15514
_diffrn_reflns_point_group_measured_fraction_full 0.997
_diffrn_reflns_point_group_measured_fraction_max 0.997
_diffrn_reflns_theta_full 25.000
_diffrn_reflns_theta_max 25.000
_diffrn_reflns_theta_min 1.273
_diffrn_source 'sealed X-ray tube'
_diffrn_source_target Mo
_exptl_absorpt_coefficient_mu 0.727
_exptl_absorpt_correction_T_max 0.7455
_exptl_absorpt_correction_T_min 0.4718
_exptl_absorpt_correction_type multi-scan
_exptl_absorpt_process_details
;
SADABS-2016/2 (Bruker,2016/2) was used for absorption correction.
wR2(int) was 0.1001 before and 0.0548 after correction.
The Ratio of minimum to maximum transmission is 0.6329.
The \l/2 correction factor is Not present.
;
_exptl_crystal_colour black
_exptl_crystal_colour_primary black
_exptl_crystal_density_diffrn 1.270
_exptl_crystal_description block
_exptl_crystal_F_000 844
_exptl_crystal_size_max 0.15
_exptl_crystal_size_mid 0.13
_exptl_crystal_size_min 0.12
_refine_diff_density_max 0.435
_refine_diff_density_min -0.414
_refine_diff_density_rms 0.068
_refine_ls_extinction_method none
_refine_ls_goodness_of_fit_ref 0.954
_refine_ls_hydrogen_treatment mixed
_refine_ls_matrix_type full
_refine_ls_number_parameters 656
_refine_ls_number_reflns 7308
_refine_ls_number_restraints 672
_refine_ls_restrained_S_all 0.922
_refine_ls_R_factor_all 0.1561
_refine_ls_R_factor_gt 0.0607
_refine_ls_shift/su_max 0.000
_refine_ls_shift/su_mean 0.000
_refine_ls_structure_factor_coef Fsqd
_refine_ls_weighting_details 'w=1/[\s^2^(Fo^2^)+(0.0482P)^2^] where P=(Fo^2^+2Fc^2^)/3'
_refine_ls_weighting_scheme calc
_refine_ls_wR_factor_gt 0.1091
_refine_ls_wR_factor_ref 0.1395
_reflns_Friedel_coverage 0.000
_reflns_number_gt 3482
_reflns_number_total 7308
_reflns_threshold_expression 'I > 2\s(I)'
_cod_data_source_file d4cc00547c2.cif
_cod_data_source_block 5
_cod_depositor_comments 'Adding full bibliography for 7132845--7132851.cif.'
_cod_original_cell_volume 2079.8(7)
_cod_database_code 7132848
_shelx_shelxl_version_number 2019/3
_shelx_space_group_comment
;
The symmetry employed for this shelxl refinement is uniquely defined
by the following loop, which should always be used as a source of
symmetry information in preference to the above space-group names.
They are only intended as comments.
;
_shelx_estimated_absorpt_t_max 0.918
_shelx_estimated_absorpt_t_min 0.899
_olex2_refinement_description
;
1. Fixed Uiso
 At 1.2 times of:
  All C(H) groups, All C(H,H) groups
 At 1.5 times of:
  All C(H,H,H) groups
2. Restrained planarity
 C12, C8, C9, C11, C13, C10, C7, C14
 with sigma of 0.1
 C13, C11, C10, C8, C12, C9, C7, C14
 with sigma of 0.1
3. Uiso/Uaniso restraints and constraints
C8 \\sim C38A \\sim C13A \\sim C9 \\sim C9A \\sim C10 \\sim C26A \\sim C11
\\sim C42A \\sim C12 \\sim C11A \\sim C13 \\sim C24A \\sim C14 \\sim C28A \\sim
C24 \\sim C40A \\sim C25 \\sim C8A \\sim C26 \\sim C10A \\sim C27 \\sim C12A
\\sim C28 \\sim C14A \\sim C29 \\sim C25A \\sim C38 \\sim C27A \\sim C39 \\sim
C29A \\sim C40 \\sim C39A \\sim C41 \\sim C41A \\sim C42 \\sim C43A \\sim C43:
within 2A with sigma of 0.01 and sigma for terminal atoms of 0.02 within 2A
Uanis(C24) \\sim Ueq, Uanis(C25) \\sim Ueq, Uanis(C26) \\sim Ueq, Uanis(C24A)
\\sim Ueq, Uanis(C25A) \\sim Ueq, Uanis(C26A) \\sim Ueq, Uanis(C27) \\sim Ueq,
Uanis(C28) \\sim Ueq, Uanis(C29) \\sim Ueq, Uanis(C27A) \\sim Ueq, Uanis(C28A)
\\sim Ueq, Uanis(C29A) \\sim Ueq, Uanis(C38) \\sim Ueq, Uanis(C39) \\sim Ueq,
Uanis(C40) \\sim Ueq, Uanis(C38A) \\sim Ueq, Uanis(C39A) \\sim Ueq, Uanis(C40A)
\\sim Ueq, Uanis(C41) \\sim Ueq, Uanis(C42) \\sim Ueq, Uanis(C43) \\sim Ueq,
Uanis(C41A) \\sim Ueq, Uanis(C42A) \\sim Ueq, Uanis(C43A) \\sim Ueq: with sigma
of 0.01 and sigma for terminal atoms of 0.02
4. Same fragment restrains
{P1, C38A, C39A, C40A, C41A, C42A, C43A} sigma for 1-2: 0.02, 1-3: 0.04
as in
{P1, C38, C39, C40, C41, C42, C43}
{P2, C24A, C25A, C26A, C27A, C28A, C29A} sigma for 1-2: 0.02, 1-3: 0.04
as in
{P2, C24, C25, C26, C27, C28, C29}
{C7, C8A, C9A, C10A, C11A, C12A, C13A, C14A} sigma for 1-2: 0.02, 1-3: 0.04
as in
{C7, C8, C9, C10, C11, C12, C13, C14}
5. Others
 Sof(C38A)=Sof(H38A)=Sof(C39A)=Sof(H39D)=Sof(H39E)=Sof(H39F)=Sof(C40A)=
 Sof(H40D)=Sof(H40E)=Sof(H40F)=Sof(C41A)=Sof(H41A)=Sof(C42A)=Sof(H42D)=
 Sof(H42E)=Sof(H42F)=Sof(C43A)=Sof(H43D)=Sof(H43E)=Sof(H43F)=1-FVAR(1)
 Sof(C38)=Sof(H38)=Sof(C39)=Sof(H39A)=Sof(H39B)=Sof(H39C)=Sof(C40)=Sof(H40A)=
 Sof(H40B)=Sof(H40C)=Sof(C41)=Sof(H41)=Sof(C42)=Sof(H42A)=Sof(H42B)=Sof(H42C)=
 Sof(C43)=Sof(H43A)=Sof(H43B)=Sof(H43C)=FVAR(1)
 Sof(C24A)=Sof(H24A)=Sof(C25A)=Sof(H25D)=Sof(H25E)=Sof(H25F)=Sof(C26A)=
 Sof(H26D)=Sof(H26E)=Sof(H26F)=Sof(C27A)=Sof(H27A)=Sof(C28A)=Sof(H28D)=
 Sof(H28E)=Sof(H28F)=Sof(C29A)=Sof(H29D)=Sof(H29E)=Sof(H29F)=1-FVAR(2)
 Sof(C24)=Sof(H24)=Sof(C25)=Sof(H25A)=Sof(H25B)=Sof(H25C)=Sof(C26)=Sof(H26A)=
 Sof(H26B)=Sof(H26C)=Sof(C27)=Sof(H27)=Sof(C28)=Sof(H28A)=Sof(H28B)=Sof(H28C)=
 Sof(C29)=Sof(H29A)=Sof(H29B)=Sof(H29C)=FVAR(2)
 Sof(C8A)=Sof(C9A)=Sof(H9A)=Sof(C10A)=Sof(H10A)=Sof(C11A)=Sof(C12A)=Sof(H12A)=
 Sof(C13A)=Sof(H13A)=Sof(C14A)=Sof(H14D)=Sof(H14E)=Sof(H14F)=1-FVAR(3)
 Sof(C8)=Sof(C9)=Sof(H9)=Sof(C10)=Sof(H10)=Sof(C11)=Sof(C12)=Sof(H12)=Sof(C13)=
 Sof(H13)=Sof(C14)=Sof(H14A)=Sof(H14B)=Sof(H14C)=FVAR(3)
6.a Ternary CH refined with riding coordinates:
 C38(H38), C41(H41), C24(H24), C27(H27), C24A(H24A), C27A(H27A), C38A(H38A),
 C41A(H41A)
6.b Secondary CH2 refined with riding coordinates:
 C15(H15A,H15B), C16(H16A,H16B), C23(H23A,H23B), C30(H30A,H30B), C37(H37A,H37B)
6.c Aromatic/amide H refined with riding coordinates:
 C2(H2), C3(H3), C4(H4), C9(H9), C10(H10), C12(H12), C13(H13), C18(H18),
 C19(H19), C20(H20), C21(H21), C32(H32), C33(H33), C34(H34), C35(H35), C9A(H9A),
  C10A(H10A), C12A(H12A), C13A(H13A)
6.d Idealised Me refined as rotating group:
 C39(H39A,H39B,H39C), C40(H40A,H40B,H40C), C42(H42A,H42B,H42C), C43(H43A,H43B,
 H43C), C25(H25A,H25B,H25C), C26(H26A,H26B,H26C), C28(H28A,H28B,H28C), C29(H29A,
 H29B,H29C), C14(H14A,H14B,H14C), C14A(H14D,H14E,H14F), C25A(H25D,H25E,H25F),
 C26A(H26D,H26E,H26F), C28A(H28D,H28E,H28F), C29A(H29D,H29E,H29F), C39A(H39D,
 H39E,H39F), C40A(H40D,H40E,H40F), C42A(H42D,H42E,H42F), C43A(H43D,H43E,H43F)
;
_olex2_submission_special_instructions 'No special instructions were received'

loop_
_space_group_symop_operation_xyz
'x, y, z'
'-x, -y, -z'

loop_
_atom_site_label
_atom_site_type_symbol
_atom_site_fract_x
_atom_site_fract_y
_atom_site_fract_z
_atom_site_U_iso_or_equiv
_atom_site_adp_type
_atom_site_occupancy
_atom_site_site_symmetry_order
_atom_site_calc_flag
_atom_site_refinement_flags_posn
_atom_site_refinement_flags_adp
_atom_site_refinement_flags_occupancy
_atom_site_disorder_assembly
_atom_site_disorder_group
Ni1 Ni 0.79462(6) 0.69849(6) 0.78560(4) 0.0413(2) Uani 1 1 d . . . . .
Sc1 Sc 0.73052(9) 0.49993(8) 0.72644(6) 0.0370(3) Uani 1 1 d . . . . .
P1 P 0.65209(14) 0.71780(13) 0.86533(9) 0.0466(4) Uani 1 1 d D . . . .
C38 C 0.6692(17) 0.6934(16) 0.9755(7) 0.053(4) Uani 0.54(3) 1 d D U P A 1
H38 H 0.737625 0.743798 1.006240 0.063 Uiso 0.54(3) 1 calc R U P A 1
C39 C 0.702(2) 0.5668(17) 0.9759(13) 0.066(5) Uani 0.54(3) 1 d D U P A 1
H39A H 0.630082 0.516876 0.960812 0.099 Uiso 0.54(3) 1 calc R U P A 1
H39B H 0.737350 0.561511 1.030834 0.099 Uiso 0.54(3) 1 calc R U P A 1
H39C H 0.758750 0.542544 0.936399 0.099 Uiso 0.54(3) 1 calc R U P A 1
C40 C 0.5599(18) 0.722(2) 1.0248(11) 0.069(5) Uani 0.54(3) 1 d D U P A 1
H40A H 0.531577 0.797220 1.018892 0.103 Uiso 0.54(3) 1 calc R U P A 1
H40B H 0.583454 0.722975 1.082880 0.103 Uiso 0.54(3) 1 calc R U P A 1
H40C H 0.496258 0.663534 1.003539 0.103 Uiso 0.54(3) 1 calc R U P A 1
C41 C 0.5729(19) 0.8582(11) 0.8739(12) 0.066(3) Uani 0.54(3) 1 d D U P A 1
H41 H 0.497314 0.850920 0.898361 0.079 Uiso 0.54(3) 1 calc R U P A 1
C42 C 0.544(2) 0.8880(19) 0.7876(13) 0.080(5) Uani 0.54(3) 1 d D U P A 1
H42A H 0.492500 0.953712 0.792108 0.121 Uiso 0.54(3) 1 calc R U P A 1
H42B H 0.503029 0.821944 0.749618 0.121 Uiso 0.54(3) 1 calc R U P A 1
H42C H 0.617555 0.907155 0.767089 0.121 Uiso 0.54(3) 1 calc R U P A 1
C43 C 0.6535(18) 0.9576(13) 0.9307(15) 0.082(5) Uani 0.54(3) 1 d D U P A 1
H43A H 0.726271 0.967214 0.905875 0.123 Uiso 0.54(3) 1 calc R U P A 1
H43B H 0.673648 0.938656 0.984448 0.123 Uiso 0.54(3) 1 calc R U P A 1
H43C H 0.610739 1.028931 0.937107 0.123 Uiso 0.54(3) 1 calc R U P A 1
P2 P 0.97600(13) 0.65487(12) 0.82475(9) 0.0427(4) Uani 1 1 d D . . . .
C24 C 1.0670(19) 0.7408(18) 0.9183(11) 0.050(4) Uani 0.48(4) 1 d D U P B 1
H24 H 1.028590 0.726183 0.966304 0.060 Uiso 0.48(4) 1 calc R U P B 1
C25 C 1.063(3) 0.8723(17) 0.9231(18) 0.063(5) Uani 0.48(4) 1 d D U P B 1
H25A H 1.115957 0.894439 0.886106 0.094 Uiso 0.48(4) 1 calc R U P B 1
H25B H 1.088501 0.913139 0.979346 0.094 Uiso 0.48(4) 1 calc R U P B 1
H25C H 0.981730 0.892128 0.906833 0.094 Uiso 0.48(4) 1 calc R U P B 1
C26 C 1.2007(19) 0.712(2) 0.9346(17) 0.066(5) Uani 0.48(4) 1 d D U P B 1
H26A H 1.206419 0.629441 0.932591 0.099 Uiso 0.48(4) 1 calc R U P B 1
H26B H 1.234197 0.754612 0.988732 0.099 Uiso 0.48(4) 1 calc R U P B 1
H26C H 1.244924 0.733080 0.892550 0.099 Uiso 0.48(4) 1 calc R U P B 1
C27 C 1.077(2) 0.6327(18) 0.7407(12) 0.049(4) Uani 0.48(4) 1 d D U P B 1
H27 H 1.155329 0.610706 0.764943 0.058 Uiso 0.48(4) 1 calc R U P B 1
C28 C 1.100(2) 0.747(2) 0.7107(16) 0.060(5) Uani 0.48(4) 1 d D U P B 1
H28A H 1.029722 0.762352 0.675351 0.090 Uiso 0.48(4) 1 calc R U P B 1
H28B H 1.168644 0.740139 0.679951 0.090 Uiso 0.48(4) 1 calc R U P B 1
H28C H 1.114389 0.811118 0.758291 0.090 Uiso 0.48(4) 1 calc R U P B 1
C29 C 1.034(3) 0.536(2) 0.6654(13) 0.048(5) Uani 0.48(4) 1 d D U P B 1
H29A H 1.038569 0.461486 0.681532 0.072 Uiso 0.48(4) 1 calc R U P B 1
H29B H 1.085358 0.536877 0.621961 0.072 Uiso 0.48(4) 1 calc R U P B 1
H29C H 0.952349 0.547836 0.645113 0.072 Uiso 0.48(4) 1 calc R U P B 1
N1 N 0.6828(4) 0.4870(4) 0.5841(3) 0.0390(11) Uani 1 1 d . . . . .
N2 N 0.6802(4) 0.3086(3) 0.6668(2) 0.0342(11) Uani 1 1 d . . . . .
N3 N 0.8878(4) 0.4260(3) 0.7845(2) 0.0391(11) Uani 1 1 d . . . . .
N4 N 0.5670(4) 0.4967(4) 0.7807(3) 0.0415(12) Uani 1 1 d . . . . .
C1 C 0.7057(5) 0.5751(5) 0.5422(3) 0.0405(14) Uani 1 1 d . . . . .
C2 C 0.6807(5) 0.5515(5) 0.4539(3) 0.0491(16) Uani 1 1 d . . . . .
H2 H 0.698269 0.609000 0.424940 0.059 Uiso 1 1 calc R U . . .
C3 C 0.6318(5) 0.4468(5) 0.4110(4) 0.0538(17) Uani 1 1 d . . . . .
H3 H 0.615033 0.432925 0.353083 0.065 Uiso 1 1 calc R U . . .
C4 C 0.6071(5) 0.3608(5) 0.4538(3) 0.0478(15) Uani 1 1 d . . . . .
H4 H 0.573439 0.288314 0.425452 0.057 Uiso 1 1 calc R U . . .
C5 C 0.6333(5) 0.3849(5) 0.5386(3) 0.0376(14) Uani 1 1 d . . . . .
C6 C 0.7653(5) 0.7103(5) 0.6753(4) 0.0447(15) Uani 1 1 d . . . . .
C7 C 0.7463(5) 0.6883(5) 0.5904(3) 0.0441(15) Uani 1 1 d D . . . .
C8 C 0.7624(16) 0.7858(11) 0.5443(8) 0.046(2) Uani 0.52(4) 1 d D U P C 1
C9 C 0.6745(17) 0.8647(14) 0.5317(12) 0.044(2) Uani 0.52(4) 1 d D U P C 1
H9 H 0.600407 0.858536 0.552144 0.053 Uiso 0.52(4) 1 calc R U P C 1
C10 C 0.6952(18) 0.9535(15) 0.4888(12) 0.050(3) Uani 0.52(4) 1 d D U P C 1
H10 H 0.634458 1.005573 0.481991 0.060 Uiso 0.52(4) 1 calc R U P C 1
C11 C 0.8011(19) 0.9662(14) 0.4567(9) 0.052(3) Uani 0.52(4) 1 d D U P C 1
C12 C 0.8909(19) 0.8881(14) 0.4684(12) 0.053(3) Uani 0.52(4) 1 d D U P C 1
H12 H 0.964652 0.894824 0.447642 0.064 Uiso 0.52(4) 1 calc R U P C 1
C13 C 0.8704(16) 0.7997(15) 0.5114(12) 0.052(3) Uani 0.52(4) 1 d D U P C 1
H13 H 0.931451 0.747987 0.518267 0.062 Uiso 0.52(4) 1 calc R U P C 1
C14 C 0.824(2) 1.0607(18) 0.4091(14) 0.067(5) Uani 0.52(4) 1 d D U P C 1
H14A H 0.755389 1.064524 0.369446 0.100 Uiso 0.52(4) 1 calc R U P C 1
H14B H 0.894360 1.042865 0.380056 0.100 Uiso 0.52(4) 1 calc R U P C 1
H14C H 0.838207 1.134699 0.447555 0.100 Uiso 0.52(4) 1 calc R U P C 1
C15 C 0.5962(5) 0.3012(4) 0.5897(3) 0.0428(14) Uani 1 1 d . . . . .
H15A H 0.515351 0.318069 0.604591 0.051 Uiso 1 1 calc R U . . .
H15B H 0.593805 0.222228 0.556509 0.051 Uiso 1 1 calc R U . . .
C16 C 0.7951(4) 0.2534(4) 0.6426(3) 0.0399(14) Uani 1 1 d . . . . .
H16A H 0.841289 0.306989 0.618911 0.048 Uiso 1 1 calc R U . . .
H16B H 0.775536 0.183162 0.599805 0.048 Uiso 1 1 calc R U . . .
C17 C 0.8721(5) 0.2222(4) 0.7155(3) 0.0387(14) Uani 1 1 d . . . . .
C18 C 0.8966(5) 0.1060(5) 0.7125(4) 0.0508(16) Uani 1 1 d . . . . .
H18 H 0.866005 0.049805 0.665781 0.061 Uiso 1 1 calc R U . . .
C19 C 0.9651(6) 0.0722(5) 0.7770(4) 0.0647(19) Uani 1 1 d . . . . .
H19 H 0.980754 -0.006143 0.774710 0.078 Uiso 1 1 calc R U . . .
C20 C 1.0103(5) 0.1563(5) 0.8452(4) 0.0637(19) Uani 1 1 d . . . . .
H20 H 1.058223 0.134734 0.889020 0.076 Uiso 1 1 calc R U . . .
C21 C 0.9855(5) 0.2730(5) 0.8495(3) 0.0466(15) Uani 1 1 d . . . . .
H21 H 1.016581 0.328225 0.896583 0.056 Uiso 1 1 calc R U . . .
C22 C 0.9141(5) 0.3100(5) 0.7841(3) 0.0409(14) Uani 1 1 d . . . . .
C23 C 0.9733(5) 0.5077(4) 0.8471(3) 0.0423(14) Uani 1 1 d . . . . .
H23A H 1.054074 0.477803 0.846627 0.051 Uiso 1 1 calc R U . . .
H23B H 0.949142 0.511757 0.902542 0.051 Uiso 1 1 calc R U . . .
C30 C 0.6260(5) 0.2526(4) 0.7285(3) 0.0419(14) Uani 1 1 d . . . . .
H30A H 0.676678 0.272280 0.781619 0.050 Uiso 1 1 calc R U . . .
H30B H 0.624823 0.168309 0.709402 0.050 Uiso 1 1 calc R U . . .
C31 C 0.4994(5) 0.2894(5) 0.7416(3) 0.0399(14) Uani 1 1 d . . . . .
C32 C 0.4087(6) 0.2029(5) 0.7282(3) 0.0535(16) Uani 1 1 d . . . . .
H32 H 0.428084 0.125333 0.710907 0.064 Uiso 1 1 calc R U . . .
C33 C 0.2912(6) 0.2284(6) 0.7398(4) 0.0596(17) Uani 1 1 d . . . . .
H33 H 0.231348 0.169231 0.730951 0.071 Uiso 1 1 calc R U . . .
C34 C 0.2643(5) 0.3420(6) 0.7646(4) 0.0572(17) Uani 1 1 d . . . . .
H34 H 0.184897 0.361085 0.772183 0.069 Uiso 1 1 calc R U . . .
C35 C 0.3538(6) 0.4300(5) 0.7787(3) 0.0535(16) Uani 1 1 d . . . . .
H35 H 0.332144 0.506887 0.795930 0.064 Uiso 1 1 calc R U . . .
C36 C 0.4758(5) 0.4086(5) 0.7682(3) 0.0393(14) Uani 1 1 d . . . . .
C37 C 0.5261(5) 0.6100(5) 0.8256(3) 0.0493(16) Uani 1 1 d . . . . .
H37A H 0.484772 0.596944 0.872154 0.059 Uiso 1 1 calc R U . . .
H37B H 0.468589 0.641235 0.788060 0.059 Uiso 1 1 calc R U . . .
C8A C 0.7590(18) 0.7842(13) 0.5430(10) 0.046(2) Uani 0.48(4) 1 d D U P C 2
C9A C 0.6765(19) 0.8715(15) 0.5492(14) 0.046(3) Uani 0.48(4) 1 d D U P C 2
H9A H 0.615998 0.870962 0.583977 0.055 Uiso 0.48(4) 1 calc R U P C 2
C10A C 0.6812(19) 0.9599(16) 0.5050(14) 0.051(3) Uani 0.48(4) 1 d D U P C 2
H10A H 0.621211 1.014473 0.507645 0.061 Uiso 0.48(4) 1 calc R U P C 2
C11A C 0.773(2) 0.9675(16) 0.4578(12) 0.052(3) Uani 0.48(4) 1 d D U P C 2
C12A C 0.859(2) 0.8813(16) 0.4514(13) 0.054(3) Uani 0.48(4) 1 d D U P C 2
H12A H 0.921684 0.885166 0.418602 0.065 Uiso 0.48(4) 1 calc R U P C 2
C13A C 0.8525(19) 0.7890(16) 0.4938(13) 0.053(3) Uani 0.48(4) 1 d D U P C 2
H13A H 0.909913 0.731782 0.489034 0.063 Uiso 0.48(4) 1 calc R U P C 2
C14A C 0.779(3) 1.063(2) 0.4083(16) 0.066(5) Uani 0.48(4) 1 d D U P C 2
H14D H 0.761424 1.029592 0.349724 0.099 Uiso 0.48(4) 1 calc R U P C 2
H14E H 0.859049 1.099266 0.418837 0.099 Uiso 0.48(4) 1 calc R U P C 2
H14F H 0.721245 1.120471 0.425048 0.099 Uiso 0.48(4) 1 calc R U P C 2
C24A C 1.047(2) 0.7326(17) 0.9287(10) 0.052(4) Uani 0.52(4) 1 d D U P B 2
H24A H 0.996494 0.708703 0.967927 0.062 Uiso 0.52(4) 1 calc R U P B 2
C25A C 1.039(2) 0.8644(15) 0.9445(15) 0.058(5) Uani 0.52(4) 1 d D U P B 2
H25D H 1.060246 0.896862 1.002962 0.086 Uiso 0.52(4) 1 calc R U P B 2
H25E H 0.957377 0.883761 0.928218 0.086 Uiso 0.52(4) 1 calc R U P B 2
H25F H 1.093096 0.896057 0.912515 0.086 Uiso 0.52(4) 1 calc R U P B 2
C26A C 1.1747(19) 0.698(2) 0.9575(14) 0.064(5) Uani 0.52(4) 1 d D U P B 2
H26D H 1.229744 0.713805 0.919747 0.096 Uiso 0.52(4) 1 calc R U P B 2
H26E H 1.173403 0.615951 0.958097 0.096 Uiso 0.52(4) 1 calc R U P B 2
H26F H 1.200582 0.742131 1.012774 0.096 Uiso 0.52(4) 1 calc R U P B 2
C27A C 1.0963(18) 0.6476(17) 0.7545(12) 0.047(3) Uani 0.52(4) 1 d D U P B 2
H27A H 1.167967 0.617278 0.781669 0.056 Uiso 0.52(4) 1 calc R U P B 2
C28A C 1.133(2) 0.7680(17) 0.7378(16) 0.058(5) Uani 0.52(4) 1 d D U P B 2
H28D H 1.192415 0.758049 0.698832 0.087 Uiso 0.52(4) 1 calc R U P B 2
H28E H 1.166856 0.818071 0.789351 0.087 Uiso 0.52(4) 1 calc R U P B 2
H28F H 1.063202 0.802547 0.714942 0.087 Uiso 0.52(4) 1 calc R U P B 2
C29A C 1.061(3) 0.565(2) 0.6702(12) 0.053(5) Uani 0.52(4) 1 d D U P B 2
H29D H 0.997902 0.597557 0.638783 0.080 Uiso 0.52(4) 1 calc R U P B 2
H29E H 1.032900 0.490675 0.679134 0.080 Uiso 0.52(4) 1 calc R U P B 2
H29F H 1.130299 0.553618 0.639649 0.080 Uiso 0.52(4) 1 calc R U P B 2
C38A C 0.688(2) 0.726(2) 0.9802(8) 0.056(4) Uani 0.46(3) 1 d D U P A 2
H38A H 0.758877 0.779036 0.999687 0.068 Uiso 0.46(3) 1 calc R U P A 2
C39A C 0.723(2) 0.605(2) 0.9935(13) 0.062(5) Uani 0.46(3) 1 d D U P A 2
H39D H 0.655725 0.551004 0.974744 0.093 Uiso 0.46(3) 1 calc R U P A 2
H39E H 0.747419 0.609403 1.051902 0.093 Uiso 0.46(3) 1 calc R U P A 2
H39F H 0.789804 0.580050 0.962318 0.093 Uiso 0.46(3) 1 calc R U P A 2
C40A C 0.588(2) 0.770(2) 1.0338(11) 0.065(5) Uani 0.46(3) 1 d D U P A 2
H40D H 0.581941 0.853100 1.038084 0.098 Uiso 0.46(3) 1 calc R U P A 2
H40E H 0.606156 0.754288 1.088634 0.098 Uiso 0.46(3) 1 calc R U P A 2
H40F H 0.512019 0.731576 1.008385 0.098 Uiso 0.46(3) 1 calc R U P A 2
C41A C 0.574(2) 0.8584(13) 0.8631(15) 0.065(3) Uani 0.46(3) 1 d D U P A 2
H41A H 0.513303 0.867194 0.902877 0.079 Uiso 0.46(3) 1 calc R U P A 2
C42A C 0.510(3) 0.859(2) 0.7757(14) 0.072(5) Uani 0.46(3) 1 d D U P A 2
H42D H 0.487073 0.936774 0.772843 0.108 Uiso 0.46(3) 1 calc R U P A 2
H42E H 0.438742 0.807839 0.765140 0.108 Uiso 0.46(3) 1 calc R U P A 2
H42F H 0.563616 0.831986 0.734526 0.108 Uiso 0.46(3) 1 calc R U P A 2
C43A C 0.668(2) 0.9610(15) 0.8905(19) 0.081(5) Uani 0.46(3) 1 d D U P A 2
H43D H 0.720540 0.959646 0.847923 0.121 Uiso 0.46(3) 1 calc R U P A 2
H43E H 0.714200 0.953983 0.941781 0.121 Uiso 0.46(3) 1 calc R U P A 2
H43F H 0.626769 1.033388 0.898958 0.121 Uiso 0.46(3) 1 calc R U P A 2
H6 H 0.771(4) 0.793(4) 0.701(3) 0.050(17) Uiso 1 1 d . . . . .

loop_
_atom_site_aniso_label
_atom_site_aniso_U_11
_atom_site_aniso_U_22
_atom_site_aniso_U_33
_atom_site_aniso_U_23
_atom_site_aniso_U_13
_atom_site_aniso_U_12
Ni1 0.0495(5) 0.0364(5) 0.0390(4) 0.0113(4) 0.0021(4) 0.0079(4)
Sc1 0.0413(7) 0.0348(6) 0.0362(6) 0.0109(5) 0.0030(5) 0.0049(5)
P1 0.0530(11) 0.0432(10) 0.0410(9) 0.0029(8) 0.0039(8) 0.0118(8)
C38 0.060(6) 0.061(7) 0.035(5) 0.004(5) 0.005(4) 0.003(6)
C39 0.076(8) 0.074(9) 0.044(7) 0.011(7) -0.012(7) -0.002(8)
C40 0.083(9) 0.076(10) 0.046(7) 0.003(7) 0.017(7) 0.008(8)
C41 0.072(5) 0.051(5) 0.073(6) 0.003(5) 0.018(5) 0.019(5)
C42 0.083(10) 0.064(9) 0.098(8) 0.031(7) -0.002(8) 0.017(8)
C43 0.108(9) 0.050(7) 0.086(10) 0.001(7) 0.028(9) 0.004(7)
P2 0.0447(10) 0.0384(9) 0.0459(9) 0.0120(8) 0.0023(8) 0.0046(8)
C24 0.051(6) 0.042(5) 0.057(6) 0.012(5) 0.001(5) 0.000(5)
C25 0.072(9) 0.048(7) 0.067(9) 0.009(7) 0.014(8) -0.004(7)
C26 0.052(8) 0.073(8) 0.071(9) 0.017(8) -0.011(7) 0.008(7)
C27 0.049(6) 0.045(6) 0.054(6) 0.016(5) 0.006(5) 0.007(5)
C28 0.058(9) 0.061(8) 0.059(9) 0.014(7) -0.001(8) -0.004(7)
C29 0.039(9) 0.050(9) 0.057(7) 0.015(6) 0.016(7) -0.007(7)
N1 0.039(3) 0.042(3) 0.038(3) 0.010(2) 0.008(2) 0.008(2)
N2 0.036(3) 0.037(3) 0.031(2) 0.012(2) 0.005(2) 0.003(2)
N3 0.044(3) 0.032(3) 0.041(3) 0.008(2) 0.000(2) 0.003(2)
N4 0.045(3) 0.035(3) 0.045(3) 0.008(2) 0.004(2) 0.005(2)
C1 0.034(3) 0.046(4) 0.046(4) 0.018(3) 0.007(3) 0.007(3)
C2 0.055(4) 0.057(4) 0.041(4) 0.023(3) 0.008(3) 0.009(3)
C3 0.065(4) 0.060(4) 0.038(4) 0.014(3) 0.004(3) 0.001(4)
C4 0.060(4) 0.040(4) 0.042(4) 0.006(3) 0.005(3) -0.005(3)
C5 0.043(4) 0.038(4) 0.033(3) 0.009(3) 0.005(3) 0.007(3)
C6 0.043(4) 0.043(4) 0.049(4) 0.011(3) 0.008(3) 0.010(3)
C7 0.047(4) 0.049(4) 0.041(4) 0.022(3) 0.004(3) 0.006(3)
C8 0.053(4) 0.046(4) 0.042(4) 0.018(4) 0.000(4) -0.002(4)
C9 0.052(4) 0.043(4) 0.041(5) 0.020(4) 0.004(4) 0.001(4)
C10 0.060(5) 0.043(4) 0.049(5) 0.017(4) 0.001(4) 0.000(4)
C11 0.059(6) 0.049(4) 0.051(4) 0.021(4) 0.004(4) -0.010(4)
C12 0.052(6) 0.060(4) 0.051(5) 0.020(4) 0.000(5) -0.005(4)
C13 0.052(5) 0.058(4) 0.047(5) 0.022(4) -0.006(4) -0.003(4)
C14 0.072(12) 0.066(8) 0.071(8) 0.036(7) 0.007(8) -0.006(8)
C15 0.043(4) 0.039(3) 0.044(3) 0.009(3) -0.005(3) -0.002(3)
C16 0.045(4) 0.038(3) 0.038(3) 0.006(3) 0.012(3) 0.010(3)
C17 0.043(4) 0.032(3) 0.041(3) 0.008(3) 0.007(3) 0.001(3)
C18 0.056(4) 0.036(4) 0.058(4) 0.009(3) -0.001(3) 0.008(3)
C19 0.081(5) 0.034(4) 0.078(5) 0.014(4) -0.001(4) 0.014(4)
C20 0.070(5) 0.053(4) 0.073(5) 0.031(4) -0.002(4) 0.019(4)
C21 0.055(4) 0.041(4) 0.045(4) 0.012(3) 0.008(3) 0.010(3)
C22 0.038(3) 0.043(4) 0.045(4) 0.016(3) 0.007(3) 0.008(3)
C23 0.043(4) 0.041(3) 0.046(4) 0.018(3) 0.002(3) 0.001(3)
C30 0.050(4) 0.041(3) 0.036(3) 0.011(3) 0.007(3) 0.000(3)
C31 0.039(4) 0.049(4) 0.034(3) 0.011(3) 0.010(3) 0.000(3)
C32 0.050(4) 0.059(4) 0.055(4) 0.019(3) 0.012(3) -0.003(4)
C33 0.051(5) 0.067(5) 0.060(4) 0.013(4) 0.008(4) -0.011(4)
C34 0.038(4) 0.078(5) 0.059(4) 0.015(4) 0.016(3) 0.008(4)
C35 0.057(4) 0.055(4) 0.050(4) 0.014(3) 0.005(3) 0.004(4)
C36 0.040(4) 0.053(4) 0.027(3) 0.011(3) 0.004(3) 0.011(3)
C37 0.050(4) 0.050(4) 0.046(4) 0.007(3) 0.005(3) 0.006(3)
C8A 0.053(4) 0.046(4) 0.042(4) 0.017(4) 0.000(4) -0.003(4)
C9A 0.053(4) 0.043(4) 0.046(5) 0.019(4) 0.006(4) -0.001(4)
C10A 0.058(5) 0.045(4) 0.050(5) 0.014(4) 0.005(4) -0.003(4)
C11A 0.058(6) 0.049(4) 0.052(4) 0.021(4) 0.002(4) -0.006(5)
C12A 0.055(6) 0.062(4) 0.049(5) 0.021(4) 0.005(5) -0.010(5)
C13A 0.052(5) 0.057(4) 0.049(5) 0.017(4) -0.004(4) -0.001(4)
C14A 0.066(12) 0.071(8) 0.066(8) 0.027(7) 0.004(9) -0.015(8)
C24A 0.054(6) 0.044(5) 0.055(5) 0.011(5) 0.001(5) -0.001(5)
C25A 0.068(9) 0.044(7) 0.060(9) 0.010(7) 0.006(8) -0.004(6)
C26A 0.062(9) 0.069(8) 0.065(9) 0.024(7) 0.002(7) -0.005(7)
C27A 0.044(6) 0.046(6) 0.055(6) 0.021(5) 0.008(5) 0.005(5)
C28A 0.061(9) 0.058(8) 0.057(8) 0.018(7) 0.007(8) -0.007(7)
C29A 0.056(9) 0.051(9) 0.058(7) 0.016(7) 0.022(7) -0.007(8)
C38A 0.065(6) 0.066(7) 0.036(5) 0.006(5) 0.005(5) 0.004(6)
C39A 0.067(9) 0.076(10) 0.037(8) 0.004(8) 0.003(7) -0.006(8)
C40A 0.079(9) 0.074(10) 0.040(7) 0.002(7) 0.007(7) 0.010(8)
C41A 0.072(6) 0.049(5) 0.074(6) 0.005(5) 0.019(5) 0.018(5)
C42A 0.079(10) 0.040(8) 0.096(9) 0.019(7) -0.003(8) 0.011(8)
C43A 0.106(9) 0.050(7) 0.084(10) -0.001(8) 0.027(9) 0.002(7)

loop_
_atom_type_symbol
_atom_type_description
_atom_type_scat_dispersion_real
_atom_type_scat_dispersion_imag
_atom_type_scat_source
C C 0.0033 0.0016 'International Tables Vol C Tables 4.2.6.8 and 6.1.1.4'
H H 0.0000 0.0000 'International Tables Vol C Tables 4.2.6.8 and 6.1.1.4'
N N 0.0061 0.0033 'International Tables Vol C Tables 4.2.6.8 and 6.1.1.4'
Ni Ni 0.3393 1.1124 'International Tables Vol C Tables 4.2.6.8 and 6.1.1.4'
P P 0.1023 0.0942 'International Tables Vol C Tables 4.2.6.8 and 6.1.1.4'
Sc Sc 0.2519 0.3716 'International Tables Vol C Tables 4.2.6.8 and 6.1.1.4'

loop_
_geom_angle_atom_site_label_1
_geom_angle_atom_site_label_2
_geom_angle_atom_site_label_3
_geom_angle
_geom_angle_site_symmetry_1
_geom_angle_site_symmetry_3
_geom_angle_publ_flag
Sc1 Ni1 H6 110.1(14) . . ?
P1 Ni1 Sc1 91.39(6) . . ?
P1 Ni1 P2 123.55(6) . . ?
P1 Ni1 H6 112.0(14) . . ?
P2 Ni1 Sc1 93.78(5) . . ?
P2 Ni1 H6 118.4(14) . . ?
C6 Ni1 Sc1 81.5(2) . . ?
C6 Ni1 P1 121.05(18) . . ?
C6 Ni1 P2 115.31(18) . . ?
C6 Ni1 H6 29.5(13) . . ?
Ni1 Sc1 C6 40.73(13) . . ?
N1 Sc1 Ni1 106.77(12) . . ?
N1 Sc1 C6 66.05(16) . . ?
N2 Sc1 Ni1 176.57(12) . . ?
N2 Sc1 N1 72.39(15) . . ?
N2 Sc1 C6 138.25(16) . . ?
N3 Sc1 Ni1 94.73(12) . . ?
N3 Sc1 N1 125.43(15) . . ?
N3 Sc1 N2 83.25(15) . . ?
N3 Sc1 C6 117.76(16) . . ?
N4 Sc1 Ni1 98.42(13) . . ?
N4 Sc1 N1 108.11(16) . . ?
N4 Sc1 N2 84.98(16) . . ?
N4 Sc1 N3 117.64(15) . . ?
N4 Sc1 C6 111.17(16) . . ?
C38 P1 Ni1 124.2(5) . . ?
C41 P1 Ni1 115.1(7) . . ?
C41 P1 C38 103.6(7) . . ?
C37 P1 Ni1 112.43(18) . . ?
C37 P1 C38 96.2(7) . . ?
C37 P1 C41 101.6(7) . . ?
C37 P1 C38A 108.3(9) . . ?
C37 P1 C41A 101.1(7) . . ?
C38A P1 Ni1 120.1(7) . . ?
C38A P1 C41A 102.1(8) . . ?
C41A P1 Ni1 110.7(9) . . ?
P1 C38 H38 107.2 . . ?
C39 C38 P1 110.1(9) . . ?
C39 C38 H38 107.2 . . ?
C39 C38 C40 108.5(11) . . ?
C40 C38 P1 116.2(10) . . ?
C40 C38 H38 107.2 . . ?
C38 C39 H39A 109.5 . . ?
C38 C39 H39B 109.5 . . ?
C38 C39 H39C 109.5 . . ?
H39A C39 H39B 109.5 . . ?
H39A C39 H39C 109.5 . . ?
H39B C39 H39C 109.5 . . ?
C38 C40 H40A 109.5 . . ?
C38 C40 H40B 109.5 . . ?
C38 C40 H40C 109.5 . . ?
H40A C40 H40B 109.5 . . ?
H40A C40 H40C 109.5 . . ?
H40B C40 H40C 109.5 . . ?
P1 C41 H41 109.1 . . ?
C42 C41 P1 110.8(12) . . ?
C42 C41 H41 109.1 . . ?
C42 C41 C43 109.0(13) . . ?
C43 C41 P1 109.8(11) . . ?
C43 C41 H41 109.1 . . ?
C41 C42 H42A 109.5 . . ?
C41 C42 H42B 109.5 . . ?
C41 C42 H42C 109.5 . . ?
H42A C42 H42B 109.5 . . ?
H42A C42 H42C 109.5 . . ?
H42B C42 H42C 109.5 . . ?
C41 C43 H43A 109.5 . . ?
C41 C43 H43B 109.5 . . ?
C41 C43 H43C 109.5 . . ?
H43A C43 H43B 109.5 . . ?
H43A C43 H43C 109.5 . . ?
H43B C43 H43C 109.5 . . ?
C24 P2 Ni1 122.3(7) . . ?
C24 P2 C27 105.9(8) . . ?
C27 P2 Ni1 114.2(8) . . ?
C23 P2 Ni1 109.29(18) . . ?
C23 P2 C24 102.5(8) . . ?
C23 P2 C27 99.9(7) . . ?
C23 P2 C24A 97.2(7) . . ?
C23 P2 C27A 102.6(6) . . ?
C24A P2 Ni1 117.6(7) . . ?
C24A P2 C27A 105.5(8) . . ?
C27A P2 Ni1 121.1(7) . . ?
P2 C24 H24 105.9 . . ?
C25 C24 P2 112.8(12) . . ?
C25 C24 H24 105.9 . . ?
C25 C24 C26 107.4(14) . . ?
C26 C24 P2 118.0(12) . . ?
C26 C24 H24 105.9 . . ?
C24 C25 H25A 109.5 . . ?
C24 C25 H25B 109.5 . . ?
C24 C25 H25C 109.5 . . ?
H25A C25 H25B 109.5 . . ?
H25A C25 H25C 109.5 . . ?
H25B C25 H25C 109.5 . . ?
C24 C26 H26A 109.5 . . ?
C24 C26 H26B 109.5 . . ?
C24 C26 H26C 109.5 . . ?
H26A C26 H26B 109.5 . . ?
H26A C26 H26C 109.5 . . ?
H26B C26 H26C 109.5 . . ?
P2 C27 H27 107.0 . . ?
C28 C27 P2 111.3(11) . . ?
C28 C27 H27 107.0 . . ?
C29 C27 P2 114.8(12) . . ?
C29 C27 H27 107.0 . . ?
C29 C27 C28 109.3(13) . . ?
C27 C28 H28A 109.5 . . ?
C27 C28 H28B 109.5 . . ?
C27 C28 H28C 109.5 . . ?
H28A C28 H28B 109.5 . . ?
H28A C28 H28C 109.5 . . ?
H28B C28 H28C 109.5 . . ?
C27 C29 H29A 109.5 . . ?
C27 C29 H29B 109.5 . . ?
C27 C29 H29C 109.5 . . ?
H29A C29 H29B 109.5 . . ?
H29A C29 H29C 109.5 . . ?
H29B C29 H29C 109.5 . . ?
C1 N1 Sc1 124.8(4) . . ?
C5 N1 Sc1 117.3(3) . . ?
C5 N1 C1 117.9(4) . . ?
C15 N2 Sc1 109.8(3) . . ?
C15 N2 C16 108.0(4) . . ?
C15 N2 C30 111.7(4) . . ?
C16 N2 Sc1 106.3(3) . . ?
C30 N2 Sc1 109.1(3) . . ?
C30 N2 C16 111.8(4) . . ?
C22 N3 Sc1 130.2(4) . . ?
C22 N3 C23 111.2(4) . . ?
C23 N3 Sc1 117.6(3) . . ?
C36 N4 Sc1 130.2(4) . . ?
C36 N4 C37 111.3(4) . . ?
C37 N4 Sc1 117.1(3) . . ?
N1 C1 C2 118.6(5) . . ?
N1 C1 C7 118.6(5) . . ?
C2 C1 C7 122.7(5) . . ?
C1 C2 H2 119.4 . . ?
C3 C2 C1 121.2(5) . . ?
C3 C2 H2 119.4 . . ?
C2 C3 H3 120.3 . . ?
C2 C3 C4 119.5(5) . . ?
C4 C3 H3 120.3 . . ?
C3 C4 H4 120.9 . . ?
C5 C4 C3 118.3(6) . . ?
C5 C4 H4 120.9 . . ?
N1 C5 C4 124.5(5) . . ?
N1 C5 C15 114.2(4) . . ?
C4 C5 C15 121.1(5) . . ?
Ni1 C6 Sc1 57.79(15) . . ?
Ni1 C6 H6 81(3) . . ?
Sc1 C6 H6 137(3) . . ?
C7 C6 Ni1 165.0(5) . . ?
C7 C6 Sc1 108.0(4) . . ?
C7 C6 H6 114(3) . . ?
C1 C7 C8 118.0(6) . . ?
C1 C7 C8A 116.8(9) . . ?
C6 C7 C1 121.8(5) . . ?
C6 C7 C8 120.1(7) . . ?
C6 C7 C8A 121.2(9) . . ?
C9 C8 C7 123.9(12) . . ?
C9 C8 C13 116.2(11) . . ?
C13 C8 C7 119.8(12) . . ?
C8 C9 H9 119.4 . . ?
C8 C9 C10 121.2(13) . . ?
C10 C9 H9 119.4 . . ?
C9 C10 H10 118.9 . . ?
C11 C10 C9 122.1(13) . . ?
C11 C10 H10 118.9 . . ?
C10 C11 C12 117.9(11) . . ?
C10 C11 C14 122.9(12) . . ?
C12 C11 C14 119.3(12) . . ?
C11 C12 H12 120.0 . . ?
C11 C12 C13 120.0(12) . . ?
C13 C12 H12 120.0 . . ?
C8 C13 C12 122.6(12) . . ?
C8 C13 H13 118.7 . . ?
C12 C13 H13 118.7 . . ?
C11 C14 H14A 109.5 . . ?
C11 C14 H14B 109.5 . . ?
C11 C14 H14C 109.5 . . ?
H14A C14 H14B 109.5 . . ?
H14A C14 H14C 109.5 . . ?
H14B C14 H14C 109.5 . . ?
N2 C15 C5 111.9(4) . . ?
N2 C15 H15A 109.2 . . ?
N2 C15 H15B 109.2 . . ?
C5 C15 H15A 109.2 . . ?
C5 C15 H15B 109.2 . . ?
H15A C15 H15B 107.9 . . ?
N2 C16 H16A 109.0 . . ?
N2 C16 H16B 109.0 . . ?
N2 C16 C17 112.7(4) . . ?
H16A C16 H16B 107.8 . . ?
C17 C16 H16A 109.0 . . ?
C17 C16 H16B 109.0 . . ?
C18 C17 C16 118.4(5) . . ?
C18 C17 C22 122.1(5) . . ?
C22 C17 C16 119.4(4) . . ?
C17 C18 H18 119.5 . . ?
C19 C18 C17 121.1(6) . . ?
C19 C18 H18 119.5 . . ?
C18 C19 H19 120.6 . . ?
C18 C19 C20 118.7(5) . . ?
C20 C19 H19 120.6 . . ?
C19 C20 H20 119.6 . . ?
C19 C20 C21 120.9(6) . . ?
C21 C20 H20 119.6 . . ?
C20 C21 H21 119.2 . . ?
C20 C21 C22 121.5(5) . . ?
C22 C21 H21 119.2 . . ?
N3 C22 C17 120.3(5) . . ?
N3 C22 C21 124.0(5) . . ?
C17 C22 C21 115.7(5) . . ?
P2 C23 H23A 109.3 . . ?
P2 C23 H23B 109.3 . . ?
N3 C23 P2 111.6(3) . . ?
N3 C23 H23A 109.3 . . ?
N3 C23 H23B 109.3 . . ?
H23A C23 H23B 108.0 . . ?
N2 C30 H30A 108.9 . . ?
N2 C30 H30B 108.9 . . ?
N2 C30 C31 113.1(4) . . ?
H30A C30 H30B 107.8 . . ?
C31 C30 H30A 108.9 . . ?
C31 C30 H30B 108.9 . . ?
C32 C31 C30 117.9(5) . . ?
C32 C31 C36 121.7(5) . . ?
C36 C31 C30 120.3(5) . . ?
C31 C32 H32 119.1 . . ?
C33 C32 C31 121.8(6) . . ?
C33 C32 H32 119.1 . . ?
C32 C33 H33 120.8 . . ?
C34 C33 C32 118.4(6) . . ?
C34 C33 H33 120.8 . . ?
C33 C34 H34 119.6 . . ?
C33 C34 C35 120.8(6) . . ?
C35 C34 H34 119.6 . . ?
C34 C35 H35 118.4 . . ?
C34 C35 C36 123.2(6) . . ?
C36 C35 H35 118.4 . . ?
N4 C36 C31 122.0(5) . . ?
N4 C36 C35 123.9(5) . . ?
C35 C36 C31 114.1(6) . . ?
P1 C37 H37A 109.1 . . ?
P1 C37 H37B 109.1 . . ?
N4 C37 P1 112.5(4) . . ?
N4 C37 H37A 109.1 . . ?
N4 C37 H37B 109.1 . . ?
H37A C37 H37B 107.8 . . ?
C9A C8A C7 119.2(13) . . ?
C9A C8A C13A 118.6(12) . . ?
C13A C8A C7 122.2(13) . . ?
C8A C9A H9A 119.1 . . ?
C8A C9A C10A 121.9(13) . . ?
C10A C9A H9A 119.1 . . ?
C9A C10A H10A 119.8 . . ?
C11A C10A C9A 120.5(13) . . ?
C11A C10A H10A 119.8 . . ?
C10A C11A C12A 118.9(12) . . ?
C10A C11A C14A 121.3(13) . . ?
C12A C11A C14A 119.7(13) . . ?
C11A C12A H12A 119.6 . . ?
C11A C12A C13A 120.9(13) . . ?
C13A C12A H12A 119.6 . . ?
C8A C13A C12A 119.2(13) . . ?
C8A C13A H13A 120.4 . . ?
C12A C13A H13A 120.4 . . ?
C11A C14A H14D 109.5 . . ?
C11A C14A H14E 109.5 . . ?
C11A C14A H14F 109.5 . . ?
H14D C14A H14E 109.5 . . ?
H14D C14A H14F 109.5 . . ?
H14E C14A H14F 109.5 . . ?
P2 C24A H24A 104.1 . . ?
C25A C24A P2 114.4(11) . . ?
C25A C24A H24A 104.1 . . ?
C25A C24A C26A 111.2(12) . . ?
C26A C24A P2 117.3(11) . . ?
C26A C24A H24A 104.1 . . ?
C24A C25A H25D 109.5 . . ?
C24A C25A H25E 109.5 . . ?
C24A C25A H25F 109.5 . . ?
H25D C25A H25E 109.5 . . ?
H25D C25A H25F 109.5 . . ?
H25E C25A H25F 109.5 . . ?
C24A C26A H26D 109.5 . . ?
C24A C26A H26E 109.5 . . ?
C24A C26A H26F 109.5 . . ?
H26D C26A H26E 109.5 . . ?
H26D C26A H26F 109.5 . . ?
H26E C26A H26F 109.5 . . ?
P2 C27A H27A 107.6 . . ?
C28A C27A P2 113.4(11) . . ?
C28A C27A H27A 107.6 . . ?
C29A C27A P2 112.4(11) . . ?
C29A C27A H27A 107.6 . . ?
C29A C27A C28A 108.1(11) . . ?
C27A C28A H28D 109.5 . . ?
C27A C28A H28E 109.5 . . ?
C27A C28A H28F 109.5 . . ?
H28D C28A H28E 109.5 . . ?
H28D C28A H28F 109.5 . . ?
H28E C28A H28F 109.5 . . ?
C27A C29A H29D 109.5 . . ?
C27A C29A H29E 109.5 . . ?
C27A C29A H29F 109.5 . . ?
H29D C29A H29E 109.5 . . ?
H29D C29A H29F 109.5 . . ?
H29E C29A H29F 109.5 . . ?
P1 C38A H38A 107.5 . . ?
C39A C38A P1 108.5(11) . . ?
C39A C38A H38A 107.5 . . ?
C39A C38A C40A 109.9(13) . . ?
C40A C38A P1 115.6(12) . . ?
C40A C38A H38A 107.5 . . ?
C38A C39A H39D 109.5 . . ?
C38A C39A H39E 109.5 . . ?
C38A C39A H39F 109.5 . . ?
H39D C39A H39E 109.5 . . ?
H39D C39A H39F 109.5 . . ?
H39E C39A H39F 109.5 . . ?
C38A C40A H40D 109.5 . . ?
C38A C40A H40E 109.5 . . ?
C38A C40A H40F 109.5 . . ?
H40D C40A H40E 109.5 . . ?
H40D C40A H40F 109.5 . . ?
H40E C40A H40F 109.5 . . ?
P1 C41A H41A 108.7 . . ?
C42A C41A P1 111.3(12) . . ?
C42A C41A H41A 108.7 . . ?
C42A C41A C43A 110.3(15) . . ?
C43A C41A P1 109.0(13) . . ?
C43A C41A H41A 108.7 . . ?
C41A C42A H42D 109.5 . . ?
C41A C42A H42E 109.5 . . ?
C41A C42A H42F 109.5 . . ?
H42D C42A H42E 109.5 . . ?
H42D C42A H42F 109.5 . . ?
H42E C42A H42F 109.5 . . ?
C41A C43A H43D 109.5 . . ?
C41A C43A H43E 109.5 . . ?
C41A C43A H43F 109.5 . . ?
H43D C43A H43E 109.5 . . ?
H43D C43A H43F 109.5 . . ?
H43E C43A H43F 109.5 . . ?

loop_
_geom_bond_atom_site_label_1
_geom_bond_atom_site_label_2
_geom_bond_distance
_geom_bond_site_symmetry_2
_geom_bond_publ_flag
Ni1 Sc1 2.3898(13) . ?
Ni1 P1 2.1497(18) . ?
Ni1 P2 2.1533(16) . ?
Ni1 C6 1.843(6) . ?
Ni1 H6 1.94(5) . ?
Sc1 N1 2.317(4) . ?
Sc1 N2 2.284(4) . ?
Sc1 N3 2.180(4) . ?
Sc1 N4 2.113(4) . ?
Sc1 C6 2.793(6) . ?
P1 C38 1.882(10) . ?
P1 C41 1.864(11) . ?
P1 C37 1.840(5) . ?
P1 C38A 1.871(12) . ?
P1 C41A 1.879(12) . ?
C38 H38 0.9800 . ?
C38 C39 1.533(12) . ?
C38 C40 1.537(12) . ?
C39 H39A 0.9600 . ?
C39 H39B 0.9600 . ?
C39 H39C 0.9600 . ?
C40 H40A 0.9600 . ?
C40 H40B 0.9600 . ?
C40 H40C 0.9600 . ?
C41 H41 0.9800 . ?
C41 C42 1.533(14) . ?
C41 C43 1.537(13) . ?
C42 H42A 0.9600 . ?
C42 H42B 0.9600 . ?
C42 H42C 0.9600 . ?
C43 H43A 0.9600 . ?
C43 H43B 0.9600 . ?
C43 H43C 0.9600 . ?
P2 C24 1.843(11) . ?
P2 C27 1.854(11) . ?
P2 C23 1.833(5) . ?
P2 C24A 1.849(11) . ?
P2 C27A 1.852(11) . ?
C24 H24 0.9800 . ?
C24 C25 1.525(13) . ?
C24 C26 1.539(13) . ?
C25 H25A 0.9600 . ?
C25 H25B 0.9600 . ?
C25 H25C 0.9600 . ?
C26 H26A 0.9600 . ?
C26 H26B 0.9600 . ?
C26 H26C 0.9600 . ?
C27 H27 0.9800 . ?
C27 C28 1.547(13) . ?
C27 C29 1.524(13) . ?
C28 H28A 0.9600 . ?
C28 H28B 0.9600 . ?
C28 H28C 0.9600 . ?
C29 H29A 0.9600 . ?
C29 H29B 0.9600 . ?
C29 H29C 0.9600 . ?
N1 C1 1.386(6) . ?
N1 C5 1.345(6) . ?
N2 C15 1.479(6) . ?
N2 C16 1.497(6) . ?
N2 C30 1.488(5) . ?
N3 C22 1.392(6) . ?
N3 C23 1.493(6) . ?
N4 C36 1.402(6) . ?
N4 C37 1.483(6) . ?
C1 C2 1.417(7) . ?
C1 C7 1.433(7) . ?
C2 H2 0.9300 . ?
C2 C3 1.353(7) . ?
C3 H3 0.9300 . ?
C3 C4 1.381(7) . ?
C4 H4 0.9300 . ?
C4 C5 1.364(7) . ?
C5 C15 1.494(6) . ?
C6 C7 1.358(7) . ?
C6 H6 0.97(4) . ?
C7 C8 1.512(11) . ?
C7 C8A 1.504(11) . ?
C8 C9 1.384(11) . ?
C8 C13 1.390(12) . ?
C9 H9 0.9300 . ?
C9 C10 1.400(11) . ?
C10 H10 0.9300 . ?
C10 C11 1.359(12) . ?
C11 C12 1.390(12) . ?
C11 C14 1.514(12) . ?
C12 H12 0.9300 . ?
C12 C13 1.396(11) . ?
C13 H13 0.9300 . ?
C14 H14A 0.9600 . ?
C14 H14B 0.9600 . ?
C14 H14C 0.9600 . ?
C15 H15A 0.9700 . ?
C15 H15B 0.9700 . ?
C16 H16A 0.9700 . ?
C16 H16B 0.9700 . ?
C16 C17 1.507(6) . ?
C17 C18 1.383(6) . ?
C17 C22 1.392(7) . ?
C18 H18 0.9300 . ?
C18 C19 1.368(7) . ?
C19 H19 0.9300 . ?
C19 C20 1.373(8) . ?
C20 H20 0.9300 . ?
C20 C21 1.386(7) . ?
C21 H21 0.9300 . ?
C21 C22 1.413(6) . ?
C23 H23A 0.9700 . ?
C23 H23B 0.9700 . ?
C30 H30A 0.9700 . ?
C30 H30B 0.9700 . ?
C30 C31 1.504(7) . ?
C31 C32 1.383(7) . ?
C31 C36 1.410(7) . ?
C32 H32 0.9300 . ?
C32 C33 1.370(7) . ?
C33 H33 0.9300 . ?
C33 C34 1.355(7) . ?
C34 H34 0.9300 . ?
C34 C35 1.386(7) . ?
C35 H35 0.9300 . ?
C35 C36 1.406(7) . ?
C37 H37A 0.9700 . ?
C37 H37B 0.9700 . ?
C8A C9A 1.381(12) . ?
C8A C13A 1.392(12) . ?
C9A H9A 0.9300 . ?
C9A C10A 1.383(12) . ?
C10A H10A 0.9300 . ?
C10A C11A 1.360(12) . ?
C11A C12A 1.399(13) . ?
C11A C14A 1.516(12) . ?
C12A H12A 0.9300 . ?
C12A C13A 1.407(12) . ?
C13A H13A 0.9300 . ?
C14A H14D 0.9600 . ?
C14A H14E 0.9600 . ?
C14A H14F 0.9600 . ?
C24A H24A 0.9800 . ?
C24A C25A 1.516(12) . ?
C24A C26A 1.534(12) . ?
C25A H25D 0.9600 . ?
C25A H25E 0.9600 . ?
C25A H25F 0.9600 . ?
C26A H26D 0.9600 . ?
C26A H26E 0.9600 . ?
C26A H26F 0.9600 . ?
C27A H27A 0.9800 . ?
C27A C28A 1.545(12) . ?
C27A C29A 1.527(13) . ?
C28A H28D 0.9600 . ?
C28A H28E 0.9600 . ?
C28A H28F 0.9600 . ?
C29A H29D 0.9600 . ?
C29A H29E 0.9600 . ?
C29A H29F 0.9600 . ?
C38A H38A 0.9800 . ?
C38A C39A 1.520(13) . ?
C38A C40A 1.529(13) . ?
C39A H39D 0.9600 . ?
C39A H39E 0.9600 . ?
C39A H39F 0.9600 . ?
C40A H40D 0.9600 . ?
C40A H40E 0.9600 . ?
C40A H40F 0.9600 . ?
C41A H41A 0.9800 . ?
C41A C42A 1.535(14) . ?
C41A C43A 1.538(15) . ?
C42A H42D 0.9600 . ?
C42A H42E 0.9600 . ?
C42A H42F 0.9600 . ?
C43A H43D 0.9600 . ?
C43A H43E 0.9600 . ?
C43A H43F 0.9600 . ?

loop_
_geom_torsion_atom_site_label_1
_geom_torsion_atom_site_label_2
_geom_torsion_atom_site_label_3
_geom_torsion_atom_site_label_4
_geom_torsion
_geom_torsion_site_symmetry_1
_geom_torsion_site_symmetry_2
_geom_torsion_site_symmetry_3
_geom_torsion_site_symmetry_4
_geom_torsion_publ_flag
Ni1 P1 C38 C39 -61.2(13) . . . . ?
Ni1 P1 C38 C40 174.9(9) . . . . ?
Ni1 P1 C41 C42 44.9(16) . . . . ?
Ni1 P1 C41 C43 -75.5(15) . . . . ?
Ni1 P1 C37 N4 32.7(4) . . . . ?
Ni1 P1 C38A C39A -71.1(15) . . . . ?
Ni1 P1 C38A C40A 164.9(11) . . . . ?
Ni1 P1 C41A C42A 64.1(19) . . . . ?
Ni1 P1 C41A C43A -57.8(16) . . . . ?
Ni1 P2 C24 C25 -46.3(16) . . . . ?
Ni1 P2 C24 C26 -172.5(13) . . . . ?
Ni1 P2 C27 C28 65.4(13) . . . . ?
Ni1 P2 C27 C29 -59.4(16) . . . . ?
Ni1 P2 C23 N3 40.3(4) . . . . ?
Ni1 P2 C24A C25A -49.4(15) . . . . ?
Ni1 P2 C24A C26A 177.8(11) . . . . ?
Ni1 P2 C27A C28A 68.0(13) . . . . ?
Ni1 P2 C27A C29A -54.9(15) . . . . ?
Ni1 C6 C7 C1 22(2) . . . . ?
Ni1 C6 C7 C8 -161.0(17) . . . . ?
Ni1 C6 C7 C8A -162.3(18) . . . . ?
Sc1 Ni1 C6 C7 -19.4(18) . . . . ?
Sc1 N1 C1 C2 174.8(3) . . . . ?
Sc1 N1 C1 C7 -9.1(6) . . . . ?
Sc1 N1 C5 C4 -175.7(4) . . . . ?
Sc1 N1 C5 C15 10.3(5) . . . . ?
Sc1 N2 C15 C5 42.4(5) . . . . ?
Sc1 N2 C16 C17 79.8(4) . . . . ?
Sc1 N2 C30 C31 73.9(4) . . . . ?
Sc1 N3 C22 C17 31.3(7) . . . . ?
Sc1 N3 C22 C21 -150.5(4) . . . . ?
Sc1 N3 C23 P2 -29.8(5) . . . . ?
Sc1 N4 C36 C31 26.1(7) . . . . ?
Sc1 N4 C36 C35 -152.3(4) . . . . ?
Sc1 N4 C37 P1 -25.5(4) . . . . ?
Sc1 C6 C7 C1 4.6(6) . . . . ?
Sc1 C6 C7 C8 -178.2(9) . . . . ?
Sc1 C6 C7 C8A -179.5(9) . . . . ?
P1 Ni1 C6 Sc1 -86.47(14) . . . . ?
P1 Ni1 C6 C7 -105.9(18) . . . . ?
C38 P1 C41 C42 -176.3(14) . . . . ?
C38 P1 C41 C43 63.3(15) . . . . ?
C38 P1 C37 N4 -98.4(6) . . . . ?
C41 P1 C38 C39 165.0(12) . . . . ?
C41 P1 C38 C40 41.1(13) . . . . ?
C41 P1 C37 N4 156.3(7) . . . . ?
P2 Ni1 C6 Sc1 90.16(11) . . . . ?
P2 Ni1 C6 C7 70.7(19) . . . . ?
C24 P2 C27 C28 -72.0(15) . . . . ?
C24 P2 C27 C29 163.2(15) . . . . ?
C24 P2 C23 N3 171.4(8) . . . . ?
C27 P2 C24 C25 86.9(15) . . . . ?
C27 P2 C24 C26 -39.3(18) . . . . ?
C27 P2 C23 N3 -79.8(9) . . . . ?
N1 C1 C2 C3 2.1(8) . . . . ?
N1 C1 C7 C6 1.6(8) . . . . ?
N1 C1 C7 C8 -175.7(9) . . . . ?
N1 C1 C7 C8A -174.5(9) . . . . ?
N1 C5 C15 N2 -35.3(6) . . . . ?
N2 C16 C17 C18 118.4(5) . . . . ?
N2 C16 C17 C22 -60.3(6) . . . . ?
N2 C30 C31 C32 123.6(5) . . . . ?
N2 C30 C31 C36 -57.6(6) . . . . ?
C1 N1 C5 C4 1.9(8) . . . . ?
C1 N1 C5 C15 -172.0(4) . . . . ?
C1 C2 C3 C4 -0.8(8) . . . . ?
C1 C7 C8 C9 94.4(12) . . . . ?
C1 C7 C8 C13 -85.4(13) . . . . ?
C1 C7 C8A C9A 107.9(16) . . . . ?
C1 C7 C8A C13A -73.0(18) . . . . ?
C2 C1 C7 C6 177.4(5) . . . . ?
C2 C1 C7 C8 0.2(11) . . . . ?
C2 C1 C7 C8A 1.4(11) . . . . ?
C2 C3 C4 C5 -0.1(8) . . . . ?
C3 C4 C5 N1 -0.5(8) . . . . ?
C3 C4 C5 C15 173.0(5) . . . . ?
C4 C5 C15 N2 150.5(5) . . . . ?
C5 N1 C1 C2 -2.6(7) . . . . ?
C5 N1 C1 C7 173.4(4) . . . . ?
C6 C7 C8 C9 -83.0(13) . . . . ?
C6 C7 C8 C13 97.3(13) . . . . ?
C6 C7 C8A C9A -68.1(18) . . . . ?
C6 C7 C8A C13A 110.9(17) . . . . ?
C7 C1 C2 C3 -173.7(5) . . . . ?
C7 C8 C9 C10 179.7(12) . . . . ?
C7 C8 C13 C12 -179.8(9) . . . . ?
C7 C8A C9A C10A -177.9(15) . . . . ?
C7 C8A C13A C12A -179.8(13) . . . . ?
C8 C9 C10 C11 0.7(13) . . . . ?
C9 C8 C13 C12 0.4(15) . . . . ?
C9 C10 C11 C12 -0.7(13) . . . . ?
C9 C10 C11 C14 179.1(12) . . . . ?
C10 C11 C12 C13 0.5(14) . . . . ?
C11 C12 C13 C8 -0.4(17) . . . . ?
C13 C8 C9 C10 -0.6(12) . . . . ?
C14 C11 C12 C13 -179.3(10) . . . . ?
C15 N2 C16 C17 -162.4(4) . . . . ?
C15 N2 C30 C31 -47.7(6) . . . . ?
C16 N2 C15 C5 -73.1(5) . . . . ?
C16 N2 C30 C31 -168.8(4) . . . . ?
C16 C17 C18 C19 -179.5(5) . . . . ?
C16 C17 C22 N3 -1.6(8) . . . . ?
C16 C17 C22 C21 180.0(5) . . . . ?
C17 C18 C19 C20 -0.5(10) . . . . ?
C18 C17 C22 N3 179.7(5) . . . . ?
C18 C17 C22 C21 1.4(8) . . . . ?
C18 C19 C20 C21 1.1(10) . . . . ?
C19 C20 C21 C22 -0.6(9) . . . . ?
C20 C21 C22 N3 -179.0(5) . . . . ?
C20 C21 C22 C17 -0.7(8) . . . . ?
C22 N3 C23 P2 160.3(4) . . . . ?
C22 C17 C18 C19 -0.8(9) . . . . ?
C23 P2 C24 C25 -168.9(12) . . . . ?
C23 P2 C24 C26 64.9(15) . . . . ?
C23 P2 C27 C28 -178.1(12) . . . . ?
C23 P2 C27 C29 57.1(16) . . . . ?
C23 P2 C24A C25A -165.6(12) . . . . ?
C23 P2 C24A C26A 61.6(14) . . . . ?
C23 P2 C27A C28A -170.0(11) . . . . ?
C23 P2 C27A C29A 67.1(14) . . . . ?
C23 N3 C22 C17 -160.4(5) . . . . ?
C23 N3 C22 C21 17.9(7) . . . . ?
C30 N2 C15 C5 163.5(4) . . . . ?
C30 N2 C16 C17 -39.2(6) . . . . ?
C30 C31 C32 C33 179.0(5) . . . . ?
C30 C31 C36 N4 2.1(7) . . . . ?
C30 C31 C36 C35 -179.3(5) . . . . ?
C31 C32 C33 C34 0.4(9) . . . . ?
C32 C31 C36 N4 -179.1(5) . . . . ?
C32 C31 C36 C35 -0.6(7) . . . . ?
C32 C33 C34 C35 -0.7(9) . . . . ?
C33 C34 C35 C36 0.4(9) . . . . ?
C34 C35 C36 N4 178.8(5) . . . . ?
C34 C35 C36 C31 0.3(8) . . . . ?
C36 N4 C37 P1 166.3(3) . . . . ?
C36 C31 C32 C33 0.2(8) . . . . ?
C37 P1 C38 C39 61.4(11) . . . . ?
C37 P1 C38 C40 -62.5(10) . . . . ?
C37 P1 C41 C42 -76.9(16) . . . . ?
C37 P1 C41 C43 162.7(13) . . . . ?
C37 P1 C38A C39A 60.0(14) . . . . ?
C37 P1 C38A C40A -64.0(13) . . . . ?
C37 P1 C41A C42A -55.2(19) . . . . ?
C37 P1 C41A C43A -177.1(14) . . . . ?
C37 N4 C36 C31 -167.6(4) . . . . ?
C37 N4 C36 C35 13.9(6) . . . . ?
C8A C9A C10A C11A -4(2) . . . . ?
C9A C8A C13A C12A -1(2) . . . . ?
C9A C10A C11A C12A 3(2) . . . . ?
C9A C10A C11A C14A 179.4(17) . . . . ?
C10A C11A C12A C13A -1(2) . . . . ?
C11A C12A C13A C8A 0(2) . . . . ?
C13A C8A C9A C10A 3(2) . . . . ?
C14A C11A C12A C13A -177.3(14) . . . . ?
C24A P2 C23 N3 162.9(8) . . . . ?
C24A P2 C27A C28A -68.7(14) . . . . ?
C24A P2 C27A C29A 168.3(14) . . . . ?
C27A P2 C23 N3 -89.4(8) . . . . ?
C27A P2 C24A C25A 89.2(14) . . . . ?
C27A P2 C24A C26A -43.6(16) . . . . ?
C38A P1 C37 N4 -102.5(7) . . . . ?
C38A P1 C41A C42A -166.9(17) . . . . ?
C38A P1 C41A C43A 71.2(16) . . . . ?
C41A P1 C37 N4 150.7(9) . . . . ?
C41A P1 C38A C39A 166.1(14) . . . . ?
C41A P1 C38A C40A 42.1(16) . . . . ?
